data_2008896
loop_
_publ_author_name
'Gambardella, Maria Teresa do Prado'
'Dias, Ricardo Luis Araujo'
'Chehade, Claire Camargos'
'Berlinck, Roberto Gomes de Sousa'

_publ_section_title
;
 1,3-Dimethylisoguanine trihydrate
;
_journal_issue 9
_journal_name_full 'Acta Crystallographica Section C'
_journal_page_first 1585
_journal_page_last 1587
_journal_paper_doi 10.1107/S010827019900640X
_journal_volume 55
_journal_year 1999
_chemical_formula_moiety 'C7 H9 N5 O1 , 3H2 O'
_chemical_formula_sum 'C7 H15 N5 O4'
_chemical_formula_weight 233.24
_chemical_name_systematic
;
1,3-dimethylisoguanine
;
_space_group_IT_number 14
_symmetry_cell_setting monoclinic
_symmetry_space_group_name_Hall '-P 2yn'
_symmetry_space_group_name_H-M 'P 1 21/n 1'
_audit_creation_method SHELXL-97
_cell_angle_alpha 90.00
_cell_angle_beta 94.580(10)
_cell_angle_gamma 90.00
_cell_formula_units_Z 4
_cell_length_a 11.3960(10)
_cell_length_b 6.742(2)
_cell_length_c 14.1420(10)
_cell_measurement_reflns_used 25
_cell_measurement_temperature 293(2)
_cell_measurement_theta_max 35
_cell_measurement_theta_min 22
_cell_volume 1083.1(3)
_computing_cell_refinement 'CAD-4 Software'
_computing_data_collection 'CAD-4 Software (Enraf Nonius, 1989)'
_computing_data_reduction 'SDP (Fair, 1990)'
_computing_molecular_graphics 'ORTEPIII (Burnett & Johnson, 1996)'
_computing_publication_material SHELXL97
_computing_structure_refinement 'SHELXL97 (Sheldrick, 1997)'
_computing_structure_solution 'SIR92 (Altomare et al., 1994)'
_diffrn_ambient_temperature 293(2)
_diffrn_measurement_device_type 'Enraf-Nonius CAD-4'
_diffrn_measurement_method \w/2\q
_diffrn_radiation_monochromator graphite
_diffrn_radiation_source 'fine-focus sealed tube'
_diffrn_radiation_type CuK\a
_diffrn_radiation_wavelength 1.54180
_diffrn_reflns_av_R_equivalents 0.043
_diffrn_reflns_av_sigmaI/netI 0.032
_diffrn_reflns_limit_h_max 14
_diffrn_reflns_limit_h_min 0
_diffrn_reflns_limit_k_max 8
_diffrn_reflns_limit_k_min 0
_diffrn_reflns_limit_l_max 17
_diffrn_reflns_limit_l_min -17
_diffrn_reflns_number 2182
_diffrn_reflns_theta_max 75.02
_diffrn_reflns_theta_min 4.08
_diffrn_standards_decay_% 1.5
_diffrn_standards_interval_time 120
_diffrn_standards_number 2
_exptl_absorpt_coefficient_mu 1.01
_exptl_absorpt_correction_type none
_exptl_crystal_colour colorless
_exptl_crystal_density_diffrn 1.430
_exptl_crystal_density_meas ?
_exptl_crystal_density_method 'not measured'
_exptl_crystal_description needle
_exptl_crystal_F_000 496
_exptl_crystal_size_max 0.25
_exptl_crystal_size_mid 0.10
_exptl_crystal_size_min 0.10
_refine_diff_density_max 0.28
_refine_diff_density_min -0.35
_refine_ls_extinction_coef 0.0022(7)
_refine_ls_extinction_method 'SHELXL97 (Sheldrick, 1997)'
_refine_ls_goodness_of_fit_ref 1.041
_refine_ls_hydrogen_treatment mixed
_refine_ls_matrix_type full
_refine_ls_number_parameters 173
_refine_ls_number_reflns 2083
_refine_ls_number_restraints 0
_refine_ls_restrained_S_all 1.044
_refine_ls_R_factor_all 0.071
_refine_ls_R_factor_gt 0.048
_refine_ls_shift/su_max 0.012
_refine_ls_shift/su_mean 0.002
_refine_ls_structure_factor_coef Fsqd
_refine_ls_weighting_details 'w = 1/[\s^2^(Fo^2^)+(0.0908P)^2^+0.2303P] where P=(Fo^2^+2Fc^2^)/3'
_refine_ls_weighting_scheme calc
_refine_ls_wR_factor_ref 0.161
_reflns_number_gt 1448
_reflns_number_total 2083
_reflns_threshold_expression I>2\s(I)
_cod_data_source_file fr1180.cif
_cod_data_source_block global
_cod_depositor_comments
;
The following automatic conversions were performed:

'_exptl_crystal_density_meas' value 'none' was changed to '?' - the
value is perceived as not measured.

Automatic conversion script
Id: cif_fix_values 3008 2015-01-20 13:52:24Z robertas 

The following automatic conversions were performed:

'_refine_ls_weighting_scheme' value 'calc w =
1/[\s^2^(Fo^2^)+(0.0908P)^2^+0.2303P] where P=(Fo^2^+2Fc^2^)/3' was
changed to 'calc'. New tag '_refine_ls_weighting_details' was
created. The value of the new tag was set to 'w =
1/[\s^2^(Fo^2^)+(0.0908P)^2^+0.2303P] where P=(Fo^2^+2Fc^2^)/3'.

Automatic conversion script
Id: cif_fix_values 3143 2015-03-26 13:38:13Z robertas 
;
_cod_original_sg_symbol_H-M 'P 21/n'
_cod_database_code 2008896

loop_
_symmetry_equiv_pos_as_xyz
'x, y, z'
'-x+1/2, y+1/2, -z+1/2'
'-x, -y, -z'
'x-1/2, -y-1/2, z-1/2'

loop_
_atom_site_label
_atom_site_fract_x
_atom_site_fract_y
_atom_site_fract_z
_atom_site_U_iso_or_equiv
_atom_site_adp_type
_atom_site_calc_flag
_atom_site_refinement_flags
_atom_site_occupancy
_atom_site_disorder_assembly
_atom_site_disorder_group
_atom_site_type_symbol
O11 0.14959(15) 0.1473(2) 0.02293(11) 0.0525(5) Uani d . 1 . . O
N1 0.11182(15) 0.1433(2) 0.17944(12) 0.0371(4) Uani d . 1 . . N
N3 0.30662(15) 0.1420(2) 0.13201(12) 0.0369(4) Uani d . 1 . . N
N7 0.33509(16) 0.1459(2) 0.38370(12) 0.0379(4) Uani d . 1 . . N
N9 0.45814(15) 0.1430(2) 0.26281(12) 0.0377(4) Uani d . 1 . . N
N13 0.07072(17) 0.1418(3) 0.33896(14) 0.0424(5) Uani d . 1 . . N
H131 0.100(2) 0.140(3) 0.395(2) 0.051 Uiso d . 1 . . H
H132 -0.003(3) 0.142(4) 0.3254(19) 0.051 Uiso d . 1 . . H
C2 0.18779(19) 0.1445(3) 0.10562(14) 0.0378(5) Uani d . 1 . . C
C4 0.34637(17) 0.1425(3) 0.22620(13) 0.0322(4) Uani d . 1 . . C
C5 0.26997(17) 0.1434(3) 0.29691(13) 0.0333(4) Uani d . 1 . . C
C6 0.14855(18) 0.1425(3) 0.27417(14) 0.0340(4) Uani d . 1 . . C
C8 0.44453(19) 0.1458(3) 0.35833(15) 0.0394(5) Uani d . 1 . . C
H81 0.514(2) 0.144(3) 0.4094(18) 0.047 Uiso d . 1 . . H
C10 -0.01513(19) 0.1407(3) 0.14951(18) 0.0487(6) Uani d . 1 . . C
H101 -0.0260 0.1331 0.0816 0.073 Uiso calc R 1 . . H
H102 -0.0510 0.2598 0.1707 0.073 Uiso calc R 1 . . H
H103 -0.0510 0.0276 0.1767 0.073 Uiso calc R 1 . . H
C12 0.3890(2) 0.1386(4) 0.05833(15) 0.0488(6) Uani d . 1 . . C
H121 0.3471 0.1114 -0.0019 0.073 Uiso calc R 1 . . H
H122 0.4469 0.0372 0.0725 0.073 Uiso calc R 1 . . H
H123 0.4274 0.2651 0.0559 0.073 Uiso calc R 1 . . H
OW1 0.19571(17) 0.1305(3) 0.53462(13) 0.0562(5) Uani d . 1 . . O
H11 0.260(2) 0.140(4) 0.501(2) 0.067 Uiso d . 1 . . H
H12 0.193(3) 0.207(4) 0.5866(18) 0.067 Uiso d . 1 . . H
OW2 -0.17967(15) 0.1745(3) 0.33437(12) 0.0523(5) Uani d . 1 . . O
H21 -0.220(2) 0.156(4) 0.2904(18) 0.063 Uiso d . 1 . . H
H22 -0.200(3) 0.107(4) 0.3837(18) 0.063 Uiso d . 1 . . H
OW3 0.67088(15) 0.0881(3) 0.17848(12) 0.0501(4) Uani d . 1 . . O
H31 0.603(2) 0.119(4) 0.204(2) 0.060 Uiso d . 1 . . H
H32 0.679(2) -0.039(4) 0.1642(19) 0.060 Uiso d . 1 . . H

loop_
_atom_site_aniso_label
_atom_site_aniso_U_11
_atom_site_aniso_U_22
_atom_site_aniso_U_33
_atom_site_aniso_U_12
_atom_site_aniso_U_13
_atom_site_aniso_U_23
O11 0.0567(10) 0.0669(11) 0.0321(8) 0.0012(8) -0.0076(7) -0.0016(7)
N1 0.0374(9) 0.0374(9) 0.0355(9) 0.0009(7) -0.0033(7) -0.0022(7)
N3 0.0411(9) 0.0412(9) 0.0284(8) 0.0017(7) 0.0031(7) -0.0002(6)
N7 0.0424(9) 0.0401(9) 0.0307(9) 0.0006(7) -0.0001(7) -0.0014(6)
N9 0.0370(9) 0.0413(9) 0.0347(9) 0.0006(7) 0.0011(7) -0.0025(7)
N13 0.0366(9) 0.0522(11) 0.0383(10) 0.0004(8) 0.0026(8) -0.0014(8)
C2 0.0458(11) 0.0345(10) 0.0322(10) 0.0005(8) -0.0024(8) -0.0018(8)
C4 0.0389(10) 0.0283(9) 0.0291(9) 0.0004(7) 0.0007(8) -0.0012(7)
C5 0.0395(10) 0.0321(9) 0.0281(10) 0.0012(8) 0.0019(8) -0.0009(7)
C6 0.0402(10) 0.0288(9) 0.0331(10) 0.0006(7) 0.0029(8) -0.0018(7)
C8 0.0405(10) 0.0425(11) 0.0344(10) -0.0001(9) -0.0022(9) -0.0010(8)
C10 0.0381(11) 0.0570(14) 0.0493(13) 0.0013(10) -0.0078(9) -0.0065(10)
C12 0.0524(13) 0.0624(15) 0.0324(11) 0.0027(11) 0.0083(9) 0.0016(9)
OW1 0.0652(11) 0.0637(11) 0.0415(9) -0.0015(9) 0.0144(8) -0.0045(8)
OW2 0.0483(9) 0.0679(11) 0.0402(9) -0.0065(8) 0.0005(7) 0.0010(8)
OW3 0.0456(9) 0.0570(10) 0.0483(10) 0.0004(8) 0.0061(7) -0.0033(8)

loop_
_atom_type_symbol
_atom_type_description
_atom_type_scat_dispersion_real
_atom_type_scat_dispersion_imag
_atom_type_scat_source
O O 0.0492 0.0322 'International Tables Vol C Tables 4.2.6.8 and 6.1.1.4'
N N 0.0311 0.0180 'International Tables Vol C Tables 4.2.6.8 and 6.1.1.4'
C C 0.0181 0.0091 'International Tables Vol C Tables 4.2.6.8 and 6.1.1.4'
H H 0.0000 0.0000 'International Tables Vol C Tables 4.2.6.8 and 6.1.1.4'

loop_
_geom_angle_atom_site_label_1
_geom_angle_atom_site_label_2
_geom_angle_atom_site_label_3
_geom_angle
_geom_angle_publ_flag
C6 N1 C2 124.50(17) yes
C6 N1 C10 119.76(18) yes
C2 N1 C10 115.74(17) yes
C4 N3 C2 120.32(17) yes
C4 N3 C12 120.82(18) yes
C2 N3 C12 118.86(17) yes
C8 N7 C5 102.11(17) no
C4 N9 C8 101.68(17) no
C6 N13 H131 114.9(19) no
C6 N13 H132 123.4(19) no
H131 N13 H132 122(3) no
O11 C2 N3 122.0(2) no
O11 C2 N1 121.29(19) no
N3 C2 N1 116.67(17) no
N9 C4 N3 127.36(19) no
N9 C4 C5 110.91(17) no
N3 C4 C5 121.73(18) no
C4 C5 N7 108.59(17) no
C4 C5 C6 120.35(17) no
N7 C5 C6 131.05(18) no
N13 C6 N1 120.43(19) yes
N13 C6 C5 123.15(19) yes
N1 C6 C5 116.42(18) yes
N7 C8 N9 116.70(18) no
N7 C8 H81 119.7(14) no
N9 C8 H81 123.5(14) no
N1 C10 H101 109.5 no
N1 C10 H102 109.5 no
H101 C10 H102 109.5 no
N1 C10 H103 109.5 no
H101 C10 H103 109.5 no
H102 C10 H103 109.5 no
N3 C12 H121 109.5 no
N3 C12 H122 109.5 no
H121 C12 H122 109.5 no
N3 C12 H123 109.5 no
H121 C12 H123 109.5 no
H122 C12 H123 109.5 no
H11 OW1 H12 118(3) no
H21 OW2 H22 113(3) no
H31 OW3 H32 114(2) no

loop_
_geom_bond_atom_site_label_1
_geom_bond_atom_site_label_2
_geom_bond_site_symmetry_2
_geom_bond_distance
_geom_bond_publ_flag
O11 C2 . 1.215(2) no
N1 C6 . 1.371(3) yes
N1 C2 . 1.408(3) yes
N1 C10 . 1.475(3) yes
N3 C4 . 1.372(2) yes
N3 C2 . 1.376(3) yes
N3 C12 . 1.458(3) no
N7 C8 . 1.325(3) yes
N7 C5 . 1.383(2) yes
N9 C4 . 1.336(3) yes
N9 C8 . 1.372(3) yes
N13 C6 . 1.325(3) no
N13 H131 . 0.83(3) no
N13 H132 . 0.85(3) no
C4 C5 . 1.377(3) yes
C5 C6 . 1.395(3) yes
C8 H81 . 1.03(3) no
C10 H101 . 0.9600 no
C10 H102 . 0.9600 no
C10 H103 . 0.9600 no
C12 H121 . 0.9600 no
C12 H122 . 0.9600 no
C12 H123 . 0.9600 no
OW1 H11 . 0.91(2) no
OW1 H12 . 0.90(2) no
OW2 H21 . 0.76(2) no
OW2 H22 . 0.88(2) no
OW3 H31 . 0.90(2) no
OW3 H32 . 0.89(2) no

loop_
_geom_hbond_atom_site_label_D
_geom_hbond_atom_site_label_H
_geom_hbond_atom_site_label_A
_geom_hbond_site_symmetry_A
_geom_hbond_distance_DH
_geom_hbond_distance_HA
_geom_hbond_distance_DA
_geom_hbond_angle_DHA
_geom_hbond_publ_flag
N13 H131 OW1 . 0.83(3) 2.18(3) 3.010(3) 173(2) yes
N13 H132 OW2 . 0.85(3) 2.04(3) 2.857(3) 162(2) yes
OW1 H11 N7 . 0.91(2) 1.93(3) 2.762(3) 152(3) yes
OW1 H12 OW3 4_566 0.90(2) 1.93(2) 2.812(3) 167(3) yes
OW2 H21 OW3 1_455 0.76(2) 1.98(2) 2.739(2) 176(3) yes
OW2 H22 OW1 3_556 0.88(2) 1.98(2) 2.784(3) 153(3) yes
OW3 H31 N9 . 0.90(2) 1.91(2) 2.810(3) 171(2) yes
OW3 H32 OW2 2_545 0.89(2) 1.93(2) 2.796(3) 165(2) yes

loop_
_geom_torsion_atom_site_label_1
_geom_torsion_atom_site_label_2
_geom_torsion_atom_site_label_3
_geom_torsion_atom_site_label_4
_geom_torsion
_geom_torsion_publ_flag
C4 N3 C2 O11 178.83(18) no
C12 N3 C2 O11 -1.2(3) no
C4 N3 C2 N1 -1.3(3) no
C12 N3 C2 N1 178.65(17) no
C6 N1 C2 O11 -179.22(19) no
C10 N1 C2 O11 1.4(3) no
C6 N1 C2 N3 0.9(3) no
C10 N1 C2 N3 -178.45(17) no
C8 N9 C4 N3 179.32(18) no
C8 N9 C4 C5 -0.4(2) no
C2 N3 C4 N9 -179.01(18) no
C12 N3 C4 N9 1.0(3) no
C2 N3 C4 C5 0.7(3) no
C12 N3 C4 C5 -179.27(18) no
N9 C4 C5 N7 0.4(2) no
N3 C4 C5 N7 -179.38(17) no
N9 C4 C5 C6 -179.81(17) no
N3 C4 C5 C6 0.4(3) no
C8 N7 C5 C4 -0.2(2) no
C8 N7 C5 C6 -179.9(2) no
C2 N1 C6 N13 179.84(18) no
C10 N1 C6 N13 -0.8(3) no
C2 N1 C6 C5 0.1(3) no
C10 N1 C6 C5 179.49(17) no
C4 C5 C6 N13 179.48(18) no
N7 C5 C6 N13 -0.8(3) no
C4 C5 C6 N1 -0.8(3) no
N7 C5 C6 N1 178.94(18) no
C5 N7 C8 N9 -0.1(2) no
C4 N9 C8 N7 0.4(2) no
